data_7153665
loop_
_publ_author_name
'Boyd, Derek R.'
'Sharma, Narain D.'
'Kaik, Magdalena'
'McIntyre, Peter B. A.'
'Malone, John F.'
'Stevenson, Paul J.'

_publ_section_title
;
 Reactions of enantiopure cyclic diols with sulfuryl chloride.
;
_journal_issue 13
_journal_name_full 'Organic &amp; biomolecular chemistry'
_journal_page_first 2128
_journal_page_last 2136
_journal_paper_doi 10.1039/c4ob00042k
_journal_volume 12
_journal_year 2014
_chemical_absolute_configuration ad
_chemical_formula_moiety 'C6 H7 Cl2 I O3 S'
_chemical_formula_sum 'C6 H7 Cl2 I O3 S'
_chemical_formula_weight 356.98
_chemical_name_systematic
; 
 ? 
;
_space_group_IT_number 19
_symmetry_cell_setting orthorhombic
_symmetry_space_group_name_Hall 'P 2ac 2ab'
_symmetry_space_group_name_H-M 'P 21 21 21'
_atom_sites_solution_hydrogens difmap
_atom_sites_solution_primary direct
_atom_sites_solution_secondary difmap
_audit_creation_method SHELXL-97
_cell_angle_alpha 90.00
_cell_angle_beta 90.00
_cell_angle_gamma 90.00
_cell_formula_units_Z 4
_cell_length_a 5.9357(12)
_cell_length_b 8.960(3)
_cell_length_c 20.683(6)
_cell_measurement_reflns_used 39
_cell_measurement_temperature 293(2)
_cell_measurement_theta_max 12.50
_cell_measurement_theta_min 2.45
_cell_volume 1100.0(5)
_computing_cell_refinement 'Bruker XSCANS'
_computing_data_collection 'Bruker XSCANS'
_computing_data_reduction 'Bruker XSCANS'
_computing_molecular_graphics 'Bruker SHELXTL'
_computing_publication_material 'SHELXL-97 (Sheldrick, 1997)'
_computing_structure_refinement 'SHELXL-97 (Sheldrick, 1997)'
_computing_structure_solution 'SHELXS-97 (Sheldrick, 1990)'
_diffrn_ambient_temperature 293(2)
_diffrn_measured_fraction_theta_full 0.999
_diffrn_measured_fraction_theta_max 0.999
_diffrn_measurement_device_type 'Bruker P4 diffractometer'
_diffrn_measurement_method '\w scans'
_diffrn_radiation_monochromator graphite
_diffrn_radiation_source 'fine-focus sealed tube'
_diffrn_radiation_type MoK\a
_diffrn_radiation_wavelength 0.71073
_diffrn_reflns_av_R_equivalents 0.0941
_diffrn_reflns_av_sigmaI/netI 0.0378
_diffrn_reflns_limit_h_max 7
_diffrn_reflns_limit_h_min -1
_diffrn_reflns_limit_k_max 1
_diffrn_reflns_limit_k_min -11
_diffrn_reflns_limit_l_max 1
_diffrn_reflns_limit_l_min -26
_diffrn_reflns_number 2047
_diffrn_reflns_theta_full 27.49
_diffrn_reflns_theta_max 27.49
_diffrn_reflns_theta_min 2.48
_diffrn_standards_decay_% 0
_diffrn_standards_interval_count 97
_diffrn_standards_number 3
_exptl_absorpt_coefficient_mu 3.560
_exptl_absorpt_correction_type none
_exptl_crystal_colour colourless
_exptl_crystal_density_diffrn 2.156
_exptl_crystal_density_method 'not measured'
_exptl_crystal_description blocks
_exptl_crystal_F_000 680
_exptl_crystal_size_max 0.37
_exptl_crystal_size_mid 0.35
_exptl_crystal_size_min 0.33
_refine_diff_density_max 2.976
_refine_diff_density_min -1.226
_refine_diff_density_rms 0.246
_refine_ls_abs_structure_details 'Flack H D (1983), Acta Cryst. A39, 876-881'
_refine_ls_abs_structure_Flack -0.04(9)
_refine_ls_extinction_coef 0.024(3)
_refine_ls_extinction_expression Fc^*^=kFc[1+0.001xFc^2^\l^3^/sin(2\q)]^-1/4^
_refine_ls_extinction_method SHELXL
_refine_ls_goodness_of_fit_ref 1.072
_refine_ls_hydrogen_treatment constr
_refine_ls_matrix_type full
_refine_ls_number_parameters 119
_refine_ls_number_reflns 1868
_refine_ls_number_restraints 0
_refine_ls_restrained_S_all 1.072
_refine_ls_R_factor_all 0.0831
_refine_ls_R_factor_gt 0.0715
_refine_ls_shift/su_max 0.001
_refine_ls_shift/su_mean 0.000
_refine_ls_structure_factor_coef Fsqd
_refine_ls_weighting_details 'calc w=1/[\s^2^(Fo^2^)+(0.1373P)^2^+1.0267P] where P=(Fo^2^+2Fc^2^)/3'
_refine_ls_weighting_scheme calc
_refine_ls_wR_factor_gt 0.1840
_refine_ls_wR_factor_ref 0.1976
_reflns_number_gt 1525
_reflns_number_total 1868
_reflns_threshold_expression >2sigma(I)
_cod_data_source_file c4ob00042k2.cif
_cod_data_source_block 4c
_cod_original_sg_symbol_H-M P212121
_cod_database_code 7153665

loop_
_symmetry_equiv_pos_as_xyz
'x, y, z'
'-x+1/2, -y, z+1/2'
'-x, y+1/2, -z+1/2'
'x+1/2, -y+1/2, -z'

loop_
_atom_site_label
_atom_site_type_symbol
_atom_site_fract_x
_atom_site_fract_y
_atom_site_fract_z
_atom_site_U_iso_or_equiv
_atom_site_adp_type
_atom_site_occupancy
_atom_site_symmetry_multiplicity
_atom_site_calc_flag
_atom_site_refinement_flags
C1 C 0.6069(16) 1.4472(12) 1.1324(4) 0.042(2) Uani 1 1 d .
H1 H 0.4895 1.3903 1.1548 0.050 Uiso 1 1 calc R
O1 O 0.8368(11) 1.3848(9) 1.1464(3) 0.0508(18) Uani 1 1 d .
S1 S 0.8817(5) 1.3040(3) 1.21077(11) 0.0477(6) Uani 1 1 d .
Cl1 Cl 0.7370(6) 1.1053(3) 1.19465(18) 0.0781(10) Uani 1 1 d .
O2 O 0.7659(18) 1.3672(9) 1.2617(3) 0.073(3) Uani 1 1 d .
O3 O 1.1134(14) 1.2795(12) 1.2139(4) 0.074(3) Uani 1 1 d .
C2 C 0.5886(16) 1.4290(11) 1.0606(4) 0.0390(19) Uani 1 1 d .
H2 H 0.6399 1.3288 1.0486 0.047 Uiso 1 1 calc R
Cl2 Cl 0.2932(4) 1.4484(4) 1.04040(16) 0.0640(8) Uani 1 1 d .
C3 C 0.7178(14) 1.5412(9) 1.0237(4) 0.0328(17) Uani 1 1 d .
I3 I 0.76066(13) 1.49845(8) 0.92466(3) 0.0604(4) Uani 1 1 d .
C4 C 0.8124(18) 1.6603(10) 1.0493(5) 0.044(2) Uani 1 1 d .
H4 H 0.8981 1.7228 1.0232 0.053 Uiso 1 1 calc R
C5 C 0.785(2) 1.6984(11) 1.1206(5) 0.053(3) Uani 1 1 d .
H5A H 0.9262 1.6786 1.1428 0.064 Uiso 1 1 calc R
H5B H 0.7531 1.8041 1.1248 0.064 Uiso 1 1 calc R
C6 C 0.6016(19) 1.6112(13) 1.1522(5) 0.053(3) Uani 1 1 d .
H6A H 0.4572 1.6539 1.1403 0.063 Uiso 1 1 calc R
H6B H 0.6169 1.6186 1.1987 0.063 Uiso 1 1 calc R

loop_
_atom_site_aniso_label
_atom_site_aniso_U_11
_atom_site_aniso_U_22
_atom_site_aniso_U_33
_atom_site_aniso_U_23
_atom_site_aniso_U_13
_atom_site_aniso_U_12
C1 0.033(4) 0.055(5) 0.038(4) 0.008(4) 0.006(4) 0.005(4)
O1 0.035(3) 0.068(5) 0.049(4) 0.024(4) 0.001(3) 0.003(4)
S1 0.0574(14) 0.0536(13) 0.0322(10) 0.0079(10) -0.0064(11) -0.0009(13)
Cl1 0.091(2) 0.0488(13) 0.094(2) -0.0033(14) 0.010(2) -0.0090(18)
O2 0.115(8) 0.068(5) 0.036(3) -0.004(3) 0.002(4) -0.001(7)
O3 0.052(4) 0.097(7) 0.072(5) 0.025(5) -0.016(4) 0.007(5)
C2 0.034(4) 0.038(5) 0.045(5) 0.006(4) -0.005(4) 0.002(4)
Cl2 0.0380(12) 0.0663(16) 0.088(2) 0.0195(16) -0.0141(13) -0.0086(13)
C3 0.033(4) 0.034(4) 0.031(4) 0.008(3) -0.004(3) 0.002(4)
I3 0.0761(6) 0.0729(6) 0.0323(4) -0.0009(3) -0.0001(3) 0.0139(5)
C4 0.049(5) 0.034(4) 0.049(5) 0.010(4) -0.003(5) -0.005(4)
C5 0.073(7) 0.042(4) 0.046(5) -0.008(4) -0.007(5) 0.004(6)
C6 0.053(6) 0.060(6) 0.045(5) -0.010(5) 0.007(5) -0.001(6)

loop_
_atom_type_symbol
_atom_type_description
_atom_type_scat_dispersion_real
_atom_type_scat_dispersion_imag
_atom_type_scat_source
C C 0.0033 0.0016 'International Tables Vol C Tables 4.2.6.8 and 6.1.1.4'
H H 0.0000 0.0000 'International Tables Vol C Tables 4.2.6.8 and 6.1.1.4'
Cl Cl 0.1484 0.1585 'International Tables Vol C Tables 4.2.6.8 and 6.1.1.4'
I I -0.4742 1.8119 'International Tables Vol C Tables 4.2.6.8 and 6.1.1.4'
O O 0.0106 0.0060 'International Tables Vol C Tables 4.2.6.8 and 6.1.1.4'
S S 0.1246 0.1234 'International Tables Vol C Tables 4.2.6.8 and 6.1.1.4'

loop_
_geom_angle_atom_site_label_1
_geom_angle_atom_site_label_2
_geom_angle_atom_site_label_3
_geom_angle
C2 C1 O1 102.5(7)
C2 C1 C6 111.7(8)
O1 C1 C6 109.0(9)
C1 O1 S1 120.0(5)
O2 S1 O3 121.4(6)
O2 S1 O1 112.4(5)
O3 S1 O1 106.6(5)
O2 S1 Cl1 106.1(5)
O3 S1 Cl1 106.9(5)
O1 S1 Cl1 101.5(4)
C3 C2 C1 113.6(8)
C3 C2 Cl2 108.5(6)
C1 C2 Cl2 106.8(7)
C4 C3 C2 124.4(8)
C4 C3 I3 119.3(7)
C2 C3 I3 116.3(6)
C3 C4 C5 121.8(9)
C6 C5 C4 112.5(9)
C5 C6 C1 111.9(9)

loop_
_geom_bond_atom_site_label_1
_geom_bond_atom_site_label_2
_geom_bond_distance
C1 C2 1.497(12)
C1 O1 1.503(11)
C1 C6 1.526(16)
O1 S1 1.538(7)
S1 O2 1.380(9)
S1 O3 1.394(9)
S1 Cl1 2.005(4)
C2 C3 1.478(13)
C2 Cl2 1.811(9)
C3 C4 1.317(13)
C3 I3 2.099(8)
C4 C5 1.522(14)
C5 C6 1.492(16)

loop_
_geom_torsion_atom_site_label_1
_geom_torsion_atom_site_label_2
_geom_torsion_atom_site_label_3
_geom_torsion_atom_site_label_4
_geom_torsion
C2 C1 O1 S1 -147.1(7)
C6 C1 O1 S1 94.4(8)
C1 O1 S1 O2 -36.0(10)
C1 O1 S1 O3 -171.2(8)
C1 O1 S1 Cl1 77.0(8)
O1 C1 C2 C3 -76.7(9)
C6 C1 C2 C3 39.8(12)
O1 C1 C2 Cl2 163.7(6)
C6 C1 C2 Cl2 -79.8(10)
C1 C2 C3 C4 -10.1(13)
Cl2 C2 C3 C4 108.5(9)
C1 C2 C3 I3 167.2(6)
Cl2 C2 C3 I3 -74.2(7)
C2 C3 C4 C5 -3.5(15)
I3 C3 C4 C5 179.3(7)
C3 C4 C5 C6 -14.0(14)
C4 C5 C6 C1 43.7(13)
C2 C1 C6 C5 -57.7(13)
O1 C1 C6 C5 54.8(11)
